data_4000533
_journal_name_full 'Chemistry of Materials'
_journal_paper_doi 10.1021/cm049411v
_journal_year 2005
_chemical_formula_sum 'C7 H24 F2 Ga4 Mn N2 O25 P4'
_chemical_formula_weight 1031.98
_space_group_IT_number 2
_symmetry_cell_setting triclinic
_symmetry_space_group_name_Hall '-P 1'
_symmetry_space_group_name_H-M 'P -1'
_cell_angle_alpha 111.437(2)
_cell_angle_beta 103.734(2)
_cell_angle_gamma 102.096(2)
_cell_formula_units_Z 1
_cell_length_a 8.1452(8)
_cell_length_b 8.9029(9)
_cell_length_c 10.4452(10)
_cell_measurement_temperature 293(2)
_cell_volume 647.06(11)
_diffrn_ambient_temperature 293(2)
_exptl_crystal_density_diffrn 2.648
_exptl_crystal_density_meas ?
_cod_original_sg_symbol_H-M P-1
_cod_database_code 4000533

loop_
_symmetry_equiv_pos_as_xyz
'x, y, z'
'-x, -y, -z'

loop_
_atom_site_label
_atom_site_type_symbol
_atom_site_fract_x
_atom_site_fract_y
_atom_site_fract_z
_atom_site_U_iso_or_equiv
_atom_site_adp_type
_atom_site_occupancy
_atom_site_symmetry_multiplicity
_atom_site_calc_flag
_atom_site_refinement_flags
_atom_site_disorder_assembly
_atom_site_disorder_group
Ga1 Ga 0.23199(7) 0.94593(6) 0.94719(6) 0.01224(19) Uani 1 1 d . . .
Ga2 Ga 0.31196(7) 1.49083(6) 1.14081(6) 0.01134(19) Uani 1 1 d . . .
Mn1 Mn 0.5000 1.5000 1.5000 0.0158(3) Uani 1 2 d S . .
P1 P 0.16393(16) 1.18126(16) 1.21716(14) 0.0128(3) Uani 1 1 d . . .
P2 P 0.53704(16) 1.25796(15) 0.99019(14) 0.0113(3) Uani 1 1 d . . .
O1 O 0.2335(5) 1.0403(5) 1.1334(5) 0.0202(8) Uani 1 1 d . . .
O2 O -0.0314(5) 1.0924(5) 1.1991(5) 0.0168(7) Uani 1 1 d . . .
O3 O 0.1535(5) 1.3028(5) 1.1465(5) 0.0191(8) Uani 1 1 d . . .
O4 O 0.2772(5) 1.2648(5) 1.3774(5) 0.0222(8) Uani 1 1 d . . .
O5 O 0.4811(5) 1.3746(5) 1.1055(4) 0.0206(8) Uani 1 1 d . . .
O6 O 0.4017(5) 1.0764(5) 0.9097(4) 0.0158(7) Uani 1 1 d . . .
O7 O 0.7166(5) 1.2512(5) 1.0747(5) 0.0181(8) Uani 1 1 d . . .
O8 O 0.5541(6) 1.3153(5) 0.8730(4) 0.0222(8) Uani 1 1 d . . .
O9 O 0.1441(5) 1.3974(5) 0.9326(4) 0.0159(7) Uani 1 1 d . . .
O10 O 0.1317(5) 1.6135(5) 1.1844(4) 0.0188(8) Uani 1 1 d . . .
O11 O 0.3387(7) 1.6252(7) 1.6173(5) 0.0327(10) Uani 1 1 d . . .
F1 F 0.4332(4) 1.5952(4) 1.3439(3) 0.0168(6) Uani 1 1 d . . .
C1 C -0.0038(7) 1.5621(6) 1.0729(6) 0.0155(10) Uani 1 1 d . . .
N1 N 0.775(5) 1.967(5) 1.465(4) 0.270(16) Uiso 1 1 d . . .
C2 C 0.973(4) 2.155(4) 1.557(3) 0.158(9) Uiso 1 1 d . . .
C3 C 1.150(4) 2.165(4) 1.633(3) 0.165(10) Uiso 1 1 d . . .
C4 C 0.499(3) 2.013(3) 1.392(3) 0.127(7) Uiso 1 1 d . . .
OW1 O -0.002(3) 1.480(3) 1.590(2) 0.192(7) Uiso 1 1 d . . .
